data_4125755
loop_
_publ_author_name
'Abada, Elikplim'
'Zavalij, Peter Y.'
'Vedernikov, Andrei N.'

_publ_section_title
;
 Reductive C(sp(2))-N Elimination from Isolated Pd(IV) Amido Aryl
 Complexes Prepared Using H2O2 as Oxidant.
;
_journal_issue 2
_journal_name_full 'Journal of the American Chemical Society'
_journal_page_first 643
_journal_page_last 646
_journal_paper_doi 10.1021/jacs.6b12648
_journal_volume 139
_journal_year 2017
_chemical_formula_moiety 'C26 H20 F3 N3 O3 Pd'
_chemical_formula_sum 'C26 H20 F3 N3 O3 Pd'
_chemical_formula_weight 585.85
_chemical_name_common Pd-complex
_chemical_name_systematic
;
Pd-complex
;
_space_group_crystal_system monoclinic
_space_group_IT_number 14
_space_group_name_Hall '-P 2ybc'
_space_group_name_H-M_alt 'P 1 21/c 1'
_symmetry_cell_setting monoclinic
_symmetry_space_group_name_Hall '-P 2ybc'
_symmetry_space_group_name_H-M 'P 1 21/c 1'
_atom_sites_solution_hydrogens mixed
_atom_sites_solution_primary direct
_atom_sites_solution_secondary difmap
_audit_creation_method 'SHELXL-2012 & ZCIF'
_cell_angle_alpha 90
_cell_angle_beta 97.0875(8)
_cell_angle_gamma 90
_cell_formula_units_Z 4
_cell_length_a 11.4454(6)
_cell_length_b 12.0069(6)
_cell_length_c 17.7137(9)
_cell_measurement_reflns_used 29516
_cell_measurement_temperature 150(2)
_cell_measurement_theta_max 32.3
_cell_measurement_theta_min 2.3
_cell_volume 2415.7(2)
_computing_cell_refinement Apex2
_computing_data_collection 'Apex2 (Bruker, 2010)'
_computing_data_reduction 'Apex2, Saint'
_computing_molecular_graphics 'XSHEL (Bruker, 2004)'
_computing_publication_material 'Apex2, SHELXL-2012'
_computing_structure_refinement 'ShelXL-2012 (Sheldrick, 2012)'
_computing_structure_solution 'ShelXS-97 (Sheldrick, 2008)'
_diffrn_ambient_temperature 150(2)
_diffrn_detector 'CCD area detector'
_diffrn_detector_area_resol_mean 8.333
_diffrn_measured_fraction_theta_full 1.000
_diffrn_measured_fraction_theta_max 0.999
_diffrn_measurement_device_type 'Bruker Smart Apex II diffractometer'
_diffrn_measurement_method '\f and \w scans'
_diffrn_measurement_specimen_support 'MiTeGen loop'
_diffrn_orient_matrix_type standard
_diffrn_orient_matrix_UB_11 0.0871213
_diffrn_orient_matrix_UB_12 -0.0093354
_diffrn_orient_matrix_UB_13 0.0018047
_diffrn_orient_matrix_UB_21 -0.0085626
_diffrn_orient_matrix_UB_22 -0.0042615
_diffrn_orient_matrix_UB_23 -0.0567949
_diffrn_orient_matrix_UB_31 0.0093971
_diffrn_orient_matrix_UB_32 0.0826512
_diffrn_orient_matrix_UB_33 -0.0027199
_diffrn_radiation_monochromator graphite
_diffrn_radiation_type MoK\a
_diffrn_radiation_wavelength 0.71073
_diffrn_reflns_av_R_equivalents 0.0167
_diffrn_reflns_av_unetI/netI 0.0112
_diffrn_reflns_Laue_measured_fraction_full 1.000
_diffrn_reflns_Laue_measured_fraction_max 0.999
_diffrn_reflns_limit_h_max 16
_diffrn_reflns_limit_h_min -16
_diffrn_reflns_limit_k_max 17
_diffrn_reflns_limit_k_min -17
_diffrn_reflns_limit_l_max 24
_diffrn_reflns_limit_l_min -25
_diffrn_reflns_number 41614
_diffrn_reflns_point_group_measured_fraction_full 1.000
_diffrn_reflns_point_group_measured_fraction_max 0.999
_diffrn_reflns_theta_full 26.500
_diffrn_reflns_theta_max 30.997
_diffrn_reflns_theta_min 1.793
_diffrn_source 'sealed tube'
_exptl_absorpt_coefficient_mu 0.825
_exptl_absorpt_correction_T_max 0.906
_exptl_absorpt_correction_T_min 0.688
_exptl_absorpt_correction_type multi-scan
_exptl_absorpt_process_details 'SADABS (Sheldrick, 2008)'
_exptl_crystal_colour yellow
_exptl_crystal_density_diffrn 1.611
_exptl_crystal_density_method 'not measured'
_exptl_crystal_description prism
_exptl_crystal_F_000 1176
_exptl_crystal_size_max 0.48
_exptl_crystal_size_mid 0.44
_exptl_crystal_size_min 0.12
_refine_diff_density_max 0.654
_refine_diff_density_min -0.538
_refine_diff_density_rms 0.057
_refine_ls_extinction_method none
_refine_ls_goodness_of_fit_ref 1.001
_refine_ls_hydrogen_treatment refU
_refine_ls_matrix_type full
_refine_ls_number_parameters 349
_refine_ls_number_reflns 7711
_refine_ls_number_restraints 0
_refine_ls_restrained_S_all 1.001
_refine_ls_R_factor_all 0.0237
_refine_ls_R_factor_gt 0.0218
_refine_ls_shift/su_max 0.002
_refine_ls_shift/su_mean 0.000
_refine_ls_structure_factor_coef Fsqd
_refine_ls_weighting_details
;
 w=1/[\s^2^(Fo^2^)+(0.0100P)^2^+2.3500P]
 where P=(Fo^2^+2Fc^2^)/3
;
_refine_ls_weighting_scheme calc
_refine_ls_wR_factor_gt 0.0468
_refine_ls_wR_factor_ref 0.0478
_reflns_Friedel_coverage 0.000
_reflns_number_gt 7217
_reflns_number_total 7711
_reflns_threshold_expression 'I > 2\s(I)'
_cod_data_source_file 2551.cif
_cod_data_source_block 2551
_cod_depositor_comments
;
The following automatic conversions were performed:

'_symmetry_cell_setting' value 'Monoclinic' changed to 'monoclinic'
according to
/home/data/users/saulius/crontab/automatic-downloads/current/ACS/lib/dictionaries/cif_core.dic
dictionary named 'cif_core.dic' version 2.4.2 from 2011-04-26.

Automatic conversion script
Id: cif_fix_values 4973 2017-02-22 13:04:09Z antanas 
;
_cod_original_sg_symbol_H-M P21/c
_cod_database_code 4125755
_shelx_space_group_comment
;
The symmetry employed for this shelxl refinement is uniquely defined
by the following loop, which should always be used as a source of
symmetry information in preference to the above space-group names.
They are only intended as comments.
;
_shelx_estimated_absorpt_t_min 0.693
_shelx_estimated_absorpt_t_max 0.907
_shelxl_version_number 2012-9

loop_
_space_group_symop_operation_xyz
'x, y, z'
'-x, y+1/2, -z+1/2'
'-x, -y, -z'
'x, -y-1/2, z-1/2'

loop_
_atom_site_label
_atom_site_type_symbol
_atom_site_fract_x
_atom_site_fract_y
_atom_site_fract_z
_atom_site_U_iso_or_equiv
_atom_site_adp_type
_atom_site_occupancy
_atom_site_site_symmetry_order
_atom_site_calc_flag
_atom_site_refinement_flags_posn
Pd1 Pd 0.73384(2) 0.80857(2) 0.16447(2) 0.01849(3) Uani 1 1 d .
N1 N 0.86184(9) 0.71195(9) 0.12949(6) 0.02067(19) Uani 1 1 d .
O1 O 1.05173(8) 0.66646(9) 0.11007(6) 0.0290(2) Uani 1 1 d .
C1 C 0.97366(11) 0.73305(11) 0.12387(7) 0.0218(2) Uani 1 1 d .
C2 C 1.01124(13) 0.85618(13) 0.13117(9) 0.0319(3) Uani 1 1 d .
F1 F 1.10930(10) 0.87282(10) 0.10034(9) 0.0674(4) Uani 1 1 d .
F2 F 0.93270(9) 0.92752(9) 0.09785(7) 0.0501(3) Uani 1 1 d .
F3 F 1.03181(15) 0.88763(12) 0.20330(7) 0.0759(4) Uani 1 1 d .
C11 C 0.81852(11) 0.60174(10) 0.11351(7) 0.0206(2) Uani 1 1 d .
C12 C 0.87540(12) 0.50882(11) 0.14799(8) 0.0257(3) Uani 1 1 d .
H12 H 0.9451 0.5181 0.1825 0.026(4) Uiso 1 1 calc R
C13 C 0.83048(13) 0.40264(12) 0.13211(9) 0.0309(3) Uani 1 1 d .
H13 H 0.8693 0.3396 0.1560 0.037(5) Uiso 1 1 calc R
C14 C 0.72927(13) 0.38855(12) 0.08155(10) 0.0324(3) Uani 1 1 d .
H14 H 0.6989 0.3160 0.0704 0.036(5) Uiso 1 1 calc R
C15 C 0.67221(12) 0.48111(11) 0.04709(8) 0.0267(3) Uani 1 1 d .
H15 H 0.6028 0.4707 0.0125 0.032(5) Uiso 1 1 calc R
C16 C 0.71458(11) 0.58912(10) 0.06209(7) 0.0205(2) Uani 1 1 d .
C21 C 0.66135(11) 0.79351(11) 0.05722(7) 0.0209(2) Uani 1 1 d .
C22 C 0.61660(13) 0.88480(12) 0.01396(8) 0.0278(3) Uani 1 1 d .
H22 H 0.6203 0.9568 0.0364 0.032(5) Uiso 1 1 calc R
C23 C 0.56658(13) 0.87222(13) -0.06149(8) 0.0312(3) Uani 1 1 d .
H23 H 0.5380 0.9355 -0.0902 0.041(5) Uiso 1 1 calc R
C24 C 0.55857(13) 0.76741(13) -0.09449(8) 0.0297(3) Uani 1 1 d .
H24 H 0.5226 0.7583 -0.1454 0.036(5) Uiso 1 1 calc R
C25 C 0.60343(11) 0.67601(12) -0.05272(7) 0.0245(2) Uani 1 1 d .
H25 H 0.5977 0.6042 -0.0754 0.027(4) Uiso 1 1 calc R
C26 C 0.65719(10) 0.68776(11) 0.02256(7) 0.0201(2) Uani 1 1 d .
N31 N 0.59369(9) 0.89153(9) 0.20081(6) 0.02048(19) Uani 1 1 d .
C32 C 0.48269(11) 0.85741(11) 0.17745(8) 0.0247(2) Uani 1 1 d .
H32 H 0.4707 0.8010 0.1397 0.027(4) Uiso 1 1 calc R
C33 C 0.38571(12) 0.90130(13) 0.20639(9) 0.0296(3) Uani 1 1 d .
H33 H 0.3089 0.8742 0.1897 0.033(5) Uiso 1 1 calc R
C34 C 0.40237(12) 0.98530(13) 0.26003(8) 0.0294(3) Uani 1 1 d .
H34 H 0.3370 1.0179 0.2800 0.038(5) Uiso 1 1 calc R
C35 C 0.51628(12) 1.02128(12) 0.28433(8) 0.0254(2) Uani 1 1 d .
H35 H 0.5296 1.0790 0.3210 0.034(5) Uiso 1 1 calc R
C37 C 0.73853(11) 1.00566(11) 0.28257(7) 0.0218(2) Uani 1 1 d .
C36 C 0.61047(11) 0.97205(10) 0.25446(7) 0.0204(2) Uani 1 1 d .
O37 O 0.73161(9) 1.09647(9) 0.33058(6) 0.0295(2) Uani 1 1 d .
H37 H 0.7928(19) 1.1176(18) 0.3442(12) 0.045(6) Uiso 1 1 d .
O38 O 0.80311(8) 1.03005(8) 0.22137(5) 0.02422(18) Uani 1 1 d .
C39 C 0.75584(14) 1.11899(13) 0.17321(9) 0.0341(3) Uani 1 1 d .
H39A H 0.6780 1.0978 0.1480 0.054(6) Uiso 1 1 calc R
H39B H 0.8084 1.1341 0.1347 0.042(5) Uiso 1 1 calc R
H39C H 0.7488 1.1860 0.2039 0.048(6) Uiso 1 1 calc R
N41 N 0.81057(10) 0.81382(10) 0.28102(6) 0.0231(2) Uani 1 1 d .
C42 C 0.86393(13) 0.72350(13) 0.31390(8) 0.0290(3) Uani 1 1 d .
H42 H 0.8668 0.6575 0.2846 0.034(5) Uiso 1 1 calc R
C43 C 0.91502(13) 0.72288(14) 0.38913(8) 0.0332(3) Uani 1 1 d .
H43 H 0.9512 0.6574 0.4113 0.041(5) Uiso 1 1 calc R
C44 C 0.91206(13) 0.81967(14) 0.43106(8) 0.0324(3) Uani 1 1 d .
H44 H 0.9492 0.8225 0.4820 0.040(5) Uiso 1 1 calc R
C45 C 0.85461(12) 0.91262(13) 0.39822(8) 0.0269(3) Uani 1 1 d .
H45 H 0.8498 0.9791 0.4267 0.032(5) Uiso 1 1 calc R
C46 C 0.80419(10) 0.90667(11) 0.32286(7) 0.0213(2) Uani 1 1 d .

loop_
_atom_site_aniso_label
_atom_site_aniso_U_11
_atom_site_aniso_U_22
_atom_site_aniso_U_33
_atom_site_aniso_U_23
_atom_site_aniso_U_13
_atom_site_aniso_U_12
Pd1 0.01666(4) 0.02027(4) 0.01782(4) -0.00047(3) -0.00074(3) 0.00228(3)
N1 0.0171(4) 0.0224(5) 0.0216(5) -0.0006(4) -0.0010(4) 0.0021(4)
O1 0.0185(4) 0.0356(5) 0.0324(5) 0.0002(4) 0.0009(4) 0.0054(4)
C1 0.0181(5) 0.0281(6) 0.0178(5) -0.0004(4) -0.0032(4) 0.0004(4)
C2 0.0232(6) 0.0338(7) 0.0377(8) -0.0068(6) -0.0004(5) -0.0048(5)
F1 0.0368(6) 0.0464(7) 0.1256(12) -0.0114(7) 0.0365(7) -0.0138(5)
F2 0.0352(5) 0.0306(5) 0.0830(8) 0.0119(5) 0.0016(5) -0.0043(4)
F3 0.1137(12) 0.0590(8) 0.0484(7) -0.0232(6) -0.0157(7) -0.0228(8)
C11 0.0180(5) 0.0219(5) 0.0219(5) 0.0010(4) 0.0034(4) 0.0024(4)
C12 0.0203(6) 0.0266(6) 0.0304(7) 0.0056(5) 0.0033(5) 0.0047(5)
C13 0.0269(6) 0.0237(6) 0.0430(8) 0.0079(6) 0.0076(6) 0.0056(5)
C14 0.0301(7) 0.0216(6) 0.0461(9) 0.0014(6) 0.0075(6) -0.0009(5)
C15 0.0222(6) 0.0248(6) 0.0329(7) -0.0014(5) 0.0023(5) -0.0023(5)
C16 0.0178(5) 0.0219(5) 0.0220(5) 0.0000(4) 0.0028(4) 0.0012(4)
C21 0.0180(5) 0.0239(6) 0.0201(5) -0.0001(4) 0.0001(4) 0.0026(4)
C22 0.0309(7) 0.0250(6) 0.0263(6) 0.0011(5) -0.0012(5) 0.0065(5)
C23 0.0340(7) 0.0332(7) 0.0248(6) 0.0058(5) -0.0023(5) 0.0088(6)
C24 0.0270(6) 0.0401(8) 0.0206(6) -0.0002(5) -0.0031(5) 0.0053(6)
C25 0.0199(5) 0.0299(6) 0.0228(6) -0.0042(5) -0.0003(4) 0.0009(5)
C26 0.0154(5) 0.0236(5) 0.0209(5) 0.0002(4) 0.0010(4) 0.0015(4)
N31 0.0176(4) 0.0223(5) 0.0209(5) 0.0008(4) 0.0000(4) 0.0007(4)
C32 0.0199(5) 0.0269(6) 0.0262(6) -0.0005(5) -0.0017(5) -0.0015(5)
C33 0.0173(6) 0.0381(7) 0.0326(7) 0.0001(6) 0.0003(5) -0.0020(5)
C34 0.0191(6) 0.0389(8) 0.0305(7) -0.0004(6) 0.0044(5) 0.0040(5)
C35 0.0219(6) 0.0292(6) 0.0252(6) -0.0023(5) 0.0031(5) 0.0030(5)
C37 0.0179(5) 0.0242(6) 0.0229(6) -0.0028(4) 0.0014(4) -0.0010(4)
C36 0.0176(5) 0.0223(5) 0.0209(5) 0.0005(4) 0.0008(4) 0.0005(4)
O37 0.0213(5) 0.0312(5) 0.0352(5) -0.0132(4) -0.0001(4) -0.0015(4)
O38 0.0215(4) 0.0245(4) 0.0268(5) 0.0036(4) 0.0040(3) -0.0004(3)
C39 0.0351(8) 0.0267(7) 0.0408(8) 0.0100(6) 0.0057(6) 0.0009(6)
N41 0.0208(5) 0.0271(5) 0.0206(5) 0.0016(4) -0.0004(4) 0.0018(4)
C42 0.0290(7) 0.0301(7) 0.0266(6) 0.0042(5) -0.0012(5) 0.0046(5)
C43 0.0297(7) 0.0421(8) 0.0265(7) 0.0108(6) -0.0013(5) 0.0047(6)
C44 0.0271(7) 0.0501(9) 0.0191(6) 0.0062(6) -0.0007(5) -0.0016(6)
C45 0.0216(6) 0.0389(7) 0.0202(6) -0.0014(5) 0.0021(5) -0.0046(5)
C46 0.0155(5) 0.0287(6) 0.0197(5) 0.0006(4) 0.0019(4) -0.0016(4)

loop_
_atom_type_symbol
_atom_type_description
_atom_type_scat_dispersion_real
_atom_type_scat_dispersion_imag
_atom_type_scat_source
C C 0.0033 0.0016 'International Tables Vol C Tables 4.2.6.8 and 6.1.1.4'
H H 0.0000 0.0000 'International Tables Vol C Tables 4.2.6.8 and 6.1.1.4'
N N 0.0061 0.0033 'International Tables Vol C Tables 4.2.6.8 and 6.1.1.4'
O O 0.0106 0.0060 'International Tables Vol C Tables 4.2.6.8 and 6.1.1.4'
F F 0.0171 0.0103 'International Tables Vol C Tables 4.2.6.8 and 6.1.1.4'
Pd Pd -0.9988 1.0072 'International Tables Vol C Tables 4.2.6.8 and 6.1.1.4'

loop_
_geom_angle_atom_site_label_1
_geom_angle_atom_site_label_2
_geom_angle_atom_site_label_3
_geom_angle
C21 Pd1 N1 83.55(5)
C21 Pd1 N31 95.37(5)
N1 Pd1 N31 173.95(4)
C21 Pd1 N41 176.41(5)
N1 Pd1 N41 94.92(4)
N31 Pd1 N41 85.81(4)
C1 N1 C11 118.59(11)
C1 N1 Pd1 131.13(9)
C11 N1 Pd1 110.16(8)
O1 C1 N1 128.11(13)
O1 C1 C2 115.65(12)
N1 C1 C2 116.16(12)
F1 C2 F3 107.23(14)
F1 C2 F2 106.37(14)
F3 C2 F2 105.96(14)
F1 C2 C1 110.65(13)
F3 C2 C1 111.64(14)
F2 C2 C1 114.55(11)
C12 C11 C16 120.44(12)
C12 C11 N1 121.49(11)
C16 C11 N1 118.06(11)
C13 C12 C11 120.27(13)
C13 C12 H12 119.9
C11 C12 H12 119.9
C14 C13 C12 120.13(13)
C14 C13 H13 119.9
C12 C13 H13 119.9
C13 C14 C15 119.75(13)
C13 C14 H14 120.1
C15 C14 H14 120.1
C14 C15 C16 121.63(13)
C14 C15 H15 119.2
C16 C15 H15 119.2
C15 C16 C11 117.78(12)
C15 C16 C26 121.77(11)
C11 C16 C26 120.37(11)
C22 C21 C26 118.52(12)
C22 C21 Pd1 122.33(10)
C26 C21 Pd1 119.13(9)
C23 C22 C21 121.29(13)
C23 C22 H22 119.4
C21 C22 H22 119.4
C24 C23 C22 120.01(13)
C24 C23 H23 120.0
C22 C23 H23 120.0
C23 C24 C25 119.53(12)
C23 C24 H24 120.2
C25 C24 H24 120.2
C24 C25 C26 121.13(13)
C24 C25 H25 119.4
C26 C25 H25 119.4
C25 C26 C21 119.44(12)
C25 C26 C16 118.90(11)
C21 C26 C16 121.57(11)
C32 N31 C36 118.61(11)
C32 N31 Pd1 119.83(9)
C36 N31 Pd1 121.14(8)
N31 C32 C33 122.58(13)
N31 C32 H32 118.7
C33 C32 H32 118.7
C34 C33 C32 118.93(13)
C34 C33 H33 120.5
C32 C33 H33 120.5
C33 C34 C35 118.95(13)
C33 C34 H34 120.5
C35 C34 H34 120.5
C36 C35 C34 119.45(13)
C36 C35 H35 120.3
C34 C35 H35 120.3
O37 C37 O38 112.36(11)
O37 C37 C46 112.60(11)
O38 C37 C46 104.14(10)
O37 C37 C36 106.20(10)
O38 C37 C36 111.84(10)
C46 C37 C36 109.80(10)
N31 C36 C35 121.45(11)
N31 C36 C37 117.44(11)
C35 C36 C37 121.10(11)
C37 O37 H37 109.8(17)
C37 O38 C39 114.60(11)
O38 C39 H39A 109.5
O38 C39 H39B 109.5
H39A C39 H39B 109.5
O38 C39 H39C 109.5
H39A C39 H39C 109.5
H39B C39 H39C 109.5
C42 N41 C46 118.89(12)
C42 N41 Pd1 120.33(10)
C46 N41 Pd1 120.76(9)
N41 C42 C43 122.44(14)
N41 C42 H42 118.8
C43 C42 H42 118.8
C44 C43 C42 118.44(14)
C44 C43 H43 120.8
C42 C43 H43 120.8
C43 C44 C45 119.56(13)
C43 C44 H44 120.2
C45 C44 H44 120.2
C44 C45 C46 118.76(14)
C44 C45 H45 120.6
C46 C45 H45 120.6
N41 C46 C45 121.84(12)
N41 C46 C37 116.25(11)
C45 C46 C37 121.91(12)

loop_
_geom_bond_atom_site_label_1
_geom_bond_atom_site_label_2
_geom_bond_distance
Pd1 C21 1.9853(12)
Pd1 N1 2.0248(11)
Pd1 N31 2.0578(11)
Pd1 N41 2.1424(11)
N1 C1 1.3204(16)
N1 C11 1.4292(16)
O1 C1 1.2455(16)
C1 C2 1.541(2)
C2 F1 1.3225(18)
C2 F3 1.3253(19)
C2 F2 1.3264(19)
C11 C12 1.3940(17)
C11 C16 1.4144(17)
C12 C13 1.390(2)
C12 H12 0.9500
C13 C14 1.384(2)
C13 H13 0.9500
C14 C15 1.391(2)
C14 H14 0.9500
C15 C16 1.3985(18)
C15 H15 0.9500
C16 C26 1.4869(17)
C21 C22 1.3978(18)
C21 C26 1.4086(17)
C22 C23 1.3957(19)
C22 H22 0.9500
C23 C24 1.386(2)
C23 H23 0.9500
C24 C25 1.386(2)
C24 H24 0.9500
C25 C26 1.4051(17)
C25 H25 0.9500
N31 C32 1.3503(16)
N31 C36 1.3526(16)
C32 C33 1.3830(19)
C32 H32 0.9500
C33 C34 1.383(2)
C33 H33 0.9500
C34 C35 1.3904(19)
C34 H34 0.9500
C35 C36 1.3901(17)
C35 H35 0.9500
C37 O37 1.3911(16)
C37 O38 1.4159(16)
C37 C46 1.5345(18)
C37 C36 1.5424(17)
O37 H37 0.76(2)
O38 C39 1.4307(17)
C39 H39A 0.9800
C39 H39B 0.9800
C39 H39C 0.9800
N41 C42 1.3419(17)
N41 C46 1.3456(17)
C42 C43 1.388(2)
C42 H42 0.9500
C43 C44 1.382(2)
C43 H43 0.9500
C44 C45 1.386(2)
C44 H44 0.9500
C45 C46 1.3893(17)
C45 H45 0.9500

loop_
_geom_hbond_atom_site_label_D
_geom_hbond_atom_site_label_H
_geom_hbond_atom_site_label_A
_geom_hbond_distance_DH
_geom_hbond_distance_HA
_geom_hbond_distance_DA
_geom_hbond_angle_DHA
_geom_hbond_site_symmetry_A
O37 H37 O1 0.76(2) 1.95(2) 2.7051(14) 174(2) 2_755

loop_
_geom_torsion_atom_site_label_1
_geom_torsion_atom_site_label_2
_geom_torsion_atom_site_label_3
_geom_torsion_atom_site_label_4
_geom_torsion
C11 N1 C1 O1 -4.5(2)
Pd1 N1 C1 O1 171.11(10)
C11 N1 C1 C2 172.07(11)
Pd1 N1 C1 C2 -12.34(17)
O1 C1 C2 F1 17.92(19)
N1 C1 C2 F1 -159.07(13)
O1 C1 C2 F3 -101.43(16)
N1 C1 C2 F3 81.59(16)
O1 C1 C2 F2 138.13(14)
N1 C1 C2 F2 -38.85(18)
C1 N1 C11 C12 51.31(17)
Pd1 N1 C11 C12 -125.15(11)
C1 N1 C11 C16 -129.51(12)
Pd1 N1 C11 C16 54.03(13)
C16 C11 C12 C13 0.0(2)
N1 C11 C12 C13 179.20(13)
C11 C12 C13 C14 0.4(2)
C12 C13 C14 C15 -0.4(2)
C13 C14 C15 C16 0.1(2)
C14 C15 C16 C11 0.3(2)
C14 C15 C16 C26 176.98(13)
C12 C11 C16 C15 -0.39(19)
N1 C11 C16 C15 -179.58(12)
C12 C11 C16 C26 -177.08(12)
N1 C11 C16 C26 3.73(17)
C26 C21 C22 C23 1.2(2)
Pd1 C21 C22 C23 179.66(11)
C21 C22 C23 C24 1.2(2)
C22 C23 C24 C25 -1.8(2)
C23 C24 C25 C26 -0.1(2)
C24 C25 C26 C21 2.59(19)
C24 C25 C26 C16 -173.84(12)
C22 C21 C26 C25 -3.10(18)
Pd1 C21 C26 C25 178.44(9)
C22 C21 C26 C16 173.24(12)
Pd1 C21 C26 C16 -5.22(16)
C15 C16 C26 C25 -32.35(18)
C11 C16 C26 C25 144.21(12)
C15 C16 C26 C21 151.30(13)
C11 C16 C26 C21 -32.15(18)
C36 N31 C32 C33 -0.2(2)
Pd1 N31 C32 C33 172.49(11)
N31 C32 C33 C34 1.6(2)
C32 C33 C34 C35 -1.4(2)
C33 C34 C35 C36 -0.2(2)
C32 N31 C36 C35 -1.40(19)
Pd1 N31 C36 C35 -174.00(10)
C32 N31 C36 C37 177.37(11)
Pd1 N31 C36 C37 4.77(15)
C34 C35 C36 N31 1.6(2)
C34 C35 C36 C37 -177.13(13)
O37 C37 C36 N31 173.84(11)
O38 C37 C36 N31 50.94(15)
C46 C37 C36 N31 -64.15(14)
O37 C37 C36 C35 -7.39(17)
O38 C37 C36 C35 -130.29(13)
C46 C37 C36 C35 114.62(13)
O37 C37 O38 C39 -59.67(14)
C46 C37 O38 C39 178.17(11)
C36 C37 O38 C39 59.66(14)
C46 N41 C42 C43 -1.4(2)
Pd1 N41 C42 C43 179.91(11)
N41 C42 C43 C44 -1.0(2)
C42 C43 C44 C45 2.6(2)
C43 C44 C45 C46 -1.8(2)
C42 N41 C46 C45 2.17(19)
Pd1 N41 C46 C45 -179.12(9)
C42 N41 C46 C37 -178.06(12)
Pd1 N41 C46 C37 0.65(15)
C44 C45 C46 N41 -0.6(2)
C44 C45 C46 C37 179.66(12)
O37 C37 C46 N41 177.43(11)
O38 C37 C46 N41 -60.57(13)
C36 C37 C46 N41 59.33(14)
O37 C37 C46 C45 -2.79(17)
O38 C37 C46 C45 119.20(13)
C36 C37 C46 C45 -120.90(13)
